data_7053440
loop_
_publ_author_name
'Chikkali, Samir H.'
'Nieger, Martin'
'Gudat, Dietrich'

_publ_section_title
;
 Stoichiometry controlled self-assembly of tri- and octa-nuclear
 palladium--yttrium complexes
;
_journal_issue 7
_journal_name_full 'New Journal of Chemistry'
_journal_page_first 1348
_journal_paper_doi 10.1039/c0nj00020e
_journal_volume 34
_journal_year 2010
_chemical_formula_moiety 'C79 H69 Cl N O8 P4 Pd2 Y, 3(C3 H7 N O)'
_chemical_formula_sum 'C88 H90 Cl N4 O12 P4 Pd2 Y'
_chemical_formula_weight 1856.68
_chemical_name_common
;
(Bis-(mu-2-4-(Diphenylphosphino)methyl-1,2-catecholato)-bis-
(mu-2-3-(diphenylphosphino)methyl-hydro-1,2-catecholato)-
(dimethylforamide)-yttrium(iii)) chloride dimethylformamide solvate
;
_chemical_name_systematic
;
[Bis-(mu-2-4-(Diphenylphosphino)methyl-1,2-catecholato)-bis-(mu-2-3-
(diphenylphosphino)methyl-hydro-1,2-catecholato)-(dimethylforamide)-
yttrium(III)] chloride dimethylformamide solvate
;
_space_group_IT_number 14
_symmetry_cell_setting monoclinic
_symmetry_space_group_name_Hall '-P 2yn'
_symmetry_space_group_name_H-M 'P 1 21/n 1'
_atom_sites_solution_hydrogens geom
_atom_sites_solution_primary direct
_atom_sites_solution_secondary difmap
_audit_creation_method SHELXL-97
_cell_angle_alpha 90.00
_cell_angle_beta 98.08(2)
_cell_angle_gamma 90.00
_cell_formula_units_Z 4
_cell_length_a 19.804(4)
_cell_length_b 20.246(4)
_cell_length_c 21.280(4)
_cell_measurement_reflns_used 103
_cell_measurement_temperature 123(2)
_cell_measurement_theta_max 25
_cell_measurement_theta_min 3
_cell_volume 8448(3)
_computing_cell_refinement EVALCCD
_computing_data_collection Collect
_computing_data_reduction EVALCCD
_computing_molecular_graphics XP
_computing_publication_material 'SHELXL-97 (Sheldrick, 1997)'
_computing_structure_refinement 'SHELXL-97 (Sheldrick, 1997)'
_computing_structure_solution 'SHELXS-97 (Sheldrick, 1990)'
_diffrn_ambient_temperature 123(2)
_diffrn_measured_fraction_theta_full 0.989
_diffrn_measured_fraction_theta_max 0.989
_diffrn_measurement_device_type 'Brueker-Nonius KappaCCD'
_diffrn_measurement_method 'rotation in phi, 1 deg.'
_diffrn_radiation_monochromator graphite
_diffrn_radiation_source 'fine-focus sealed tube'
_diffrn_radiation_type MoK\a
_diffrn_radiation_wavelength 0.71073
_diffrn_reflns_av_R_equivalents 0.0849
_diffrn_reflns_av_sigmaI/netI 0.1137
_diffrn_reflns_limit_h_max 23
_diffrn_reflns_limit_h_min -23
_diffrn_reflns_limit_k_max 21
_diffrn_reflns_limit_k_min -24
_diffrn_reflns_limit_l_max 24
_diffrn_reflns_limit_l_min -25
_diffrn_reflns_number 56587
_diffrn_reflns_theta_full 25.03
_diffrn_reflns_theta_max 25.03
_diffrn_reflns_theta_min 2.94
_exptl_absorpt_coefficient_mu 1.273
_exptl_absorpt_correction_T_max 0.8833
_exptl_absorpt_correction_T_min 0.6347
_exptl_absorpt_correction_type multi-scan
_exptl_absorpt_process_details 'SADABS (Sheldrick, 2008)'
_exptl_crystal_colour red
_exptl_crystal_density_diffrn 1.460
_exptl_crystal_density_meas ?
_exptl_crystal_density_method 'not measured'
_exptl_crystal_description plates
_exptl_crystal_F_000 3800
_exptl_crystal_size_max 0.25
_exptl_crystal_size_mid 0.15
_exptl_crystal_size_min 0.10
_refine_diff_density_max 0.720
_refine_diff_density_min -0.840
_refine_diff_density_rms 0.148
_refine_ls_extinction_method none
_refine_ls_goodness_of_fit_ref 1.110
_refine_ls_hydrogen_treatment mixed
_refine_ls_matrix_type full
_refine_ls_number_parameters 1015
_refine_ls_number_reflns 14752
_refine_ls_number_restraints 171
_refine_ls_restrained_S_all 1.106
_refine_ls_R_factor_all 0.1340
_refine_ls_R_factor_gt 0.0627
_refine_ls_shift/su_max 0.001
_refine_ls_shift/su_mean 0.000
_refine_ls_structure_factor_coef Fsqd
_refine_ls_weighting_details 'calc w=1/[\s^2^(Fo^2^)+(0.0000P)^2^+52.0000P] where P=(Fo^2^+2Fc^2^)/3'
_refine_ls_weighting_scheme calc
_refine_ls_wR_factor_gt 0.1002
_refine_ls_wR_factor_ref 0.1198
_reflns_number_gt 9084
_reflns_number_total 14752
_reflns_threshold_expression >2sigma(I)
_cod_data_source_file c0nj00020e.txt
_cod_data_source_block 4Cl
_cod_depositor_comments
;
The following automatic conversions were performed:

'_exptl_crystal_density_meas' value 'none' was changed to '?' - the
value is perceived as not measured.

Automatic conversion script
Id: cif_fix_values 3008 2015-01-20 13:52:24Z robertas 
;
_cod_original_sg_symbol_H-M 'P 21/n'
_cod_database_code 7053440

loop_
_symmetry_equiv_pos_as_xyz
'x, y, z'
'-x+1/2, y+1/2, -z+1/2'
'-x, -y, -z'
'x-1/2, -y-1/2, z-1/2'

loop_
_atom_site_label
_atom_site_type_symbol
_atom_site_fract_x
_atom_site_fract_y
_atom_site_fract_z
_atom_site_U_iso_or_equiv
_atom_site_adp_type
_atom_site_occupancy
_atom_site_symmetry_multiplicity
_atom_site_calc_flag
_atom_site_refinement_flags
_atom_site_disorder_assembly
_atom_site_disorder_group
Y1 Y 0.63857(3) 0.59531(3) 0.66434(3) 0.01303(16) Uani 1 1 d . . .
Pd1 Pd 0.64891(2) 0.58601(2) 0.83214(2) 0.01211(12) Uani 1 1 d . . .
Pd2 Pd 0.66010(3) 0.57597(2) 0.50942(2) 0.01265(13) Uani 1 1 d . . .
C1 C 0.7647(3) 0.5335(3) 0.7578(3) 0.0151(15) Uani 1 1 d . . .
O1 O 0.7002(2) 0.5548(2) 0.75917(19) 0.0139(10) Uani 1 1 d . . .
C2 C 0.7905(3) 0.5423(3) 0.6990(3) 0.0185(16) Uani 1 1 d . . .
O2 O 0.7490(2) 0.5694(2) 0.65062(19) 0.0170(10) Uani 1 1 d . . .
C3 C 0.8566(4) 0.5224(4) 0.6953(3) 0.0251(18) Uani 1 1 d . . .
H3 H 0.8753 0.5292 0.6571 0.030 Uiso 1 1 calc R . .
C4 C 0.8966(4) 0.4921(4) 0.7474(4) 0.036(2) Uani 1 1 d . . .
H4 H 0.9421 0.4793 0.7443 0.043 Uiso 1 1 calc R . .
C5 C 0.8699(4) 0.4811(4) 0.8028(3) 0.0259(18) Uani 1 1 d . . .
H5 H 0.8967 0.4596 0.8374 0.031 Uiso 1 1 calc R . .
C6 C 0.8033(4) 0.5013(3) 0.8085(3) 0.0178(16) Uani 1 1 d . . .
C7 C 0.7709(4) 0.4838(3) 0.8663(3) 0.0184(16) Uani 1 1 d . . .
H7A H 0.8058 0.4624 0.8977 0.022 Uiso 1 1 calc R . .
H7B H 0.7345 0.4510 0.8538 0.022 Uiso 1 1 calc R . .
P1 P 0.73425(9) 0.55347(8) 0.90507(8) 0.0143(4) Uani 1 1 d . . .
C8 C 0.7169(3) 0.5167(3) 0.9789(3) 0.0167(16) Uani 1 1 d . . .
C9 C 0.6699(3) 0.4648(3) 0.9763(3) 0.0195(16) Uani 1 1 d . . .
H9 H 0.6437 0.4534 0.9369 0.023 Uiso 1 1 calc R . .
C10 C 0.6611(4) 0.4297(3) 1.0308(3) 0.0241(17) Uani 1 1 d . . .
H10 H 0.6296 0.3941 1.0285 0.029 Uiso 1 1 calc R . .
C11 C 0.6983(4) 0.4469(4) 1.0884(4) 0.0284(19) Uani 1 1 d . . .
H11 H 0.6924 0.4227 1.1255 0.034 Uiso 1 1 calc R . .
C12 C 0.7440(4) 0.4988(4) 1.0923(3) 0.032(2) Uani 1 1 d . . .
H12 H 0.7695 0.5101 1.1321 0.038 Uiso 1 1 calc R . .
C13 C 0.7528(4) 0.5348(3) 1.0385(3) 0.0221(17) Uani 1 1 d . . .
H13 H 0.7830 0.5714 1.0417 0.026 Uiso 1 1 calc R . .
C14 C 0.8037(3) 0.6117(3) 0.9275(3) 0.0164(16) Uani 1 1 d . . .
C15 C 0.8681(4) 0.5877(4) 0.9511(3) 0.0284(18) Uani 1 1 d . . .
H15 H 0.8758 0.5413 0.9531 0.034 Uiso 1 1 calc R . .
C16 C 0.9209(4) 0.6303(4) 0.9716(4) 0.036(2) Uani 1 1 d . . .
H16 H 0.9646 0.6131 0.9875 0.043 Uiso 1 1 calc R . .
C17 C 0.9109(4) 0.6981(4) 0.9694(4) 0.035(2) Uani 1 1 d . . .
H17 H 0.9470 0.7274 0.9845 0.042 Uiso 1 1 calc R . .
C18 C 0.8466(4) 0.7222(4) 0.9445(4) 0.033(2) Uani 1 1 d . . .
H18 H 0.8391 0.7685 0.9415 0.039 Uiso 1 1 calc R . .
C19 C 0.7938(4) 0.6789(3) 0.9242(3) 0.0231(17) Uani 1 1 d . . .
H19 H 0.7502 0.6958 0.9079 0.028 Uiso 1 1 calc R . .
C20 C 0.5144(3) 0.6261(3) 0.7438(3) 0.0147(15) Uani 1 1 d . . .
O20 O 0.5796(2) 0.6030(2) 0.75290(19) 0.0151(10) Uani 1 1 d . . .
C21 C 0.4922(3) 0.6511(3) 0.6822(3) 0.0134(15) Uani 1 1 d . . .
O21 O 0.5360(2) 0.6471(2) 0.63956(19) 0.0144(10) Uani 1 1 d . . .
C22 C 0.4269(3) 0.6772(3) 0.6683(3) 0.0200(17) Uani 1 1 d . . .
H22 H 0.4116 0.6944 0.6273 0.024 Uiso 1 1 calc R . .
C23 C 0.3839(4) 0.6781(3) 0.7148(3) 0.0235(17) Uani 1 1 d . . .
H23 H 0.3392 0.6958 0.7051 0.028 Uiso 1 1 calc R . .
C24 C 0.4054(4) 0.6536(3) 0.7746(3) 0.0220(17) Uani 1 1 d . . .
H24 H 0.3756 0.6553 0.8059 0.026 Uiso 1 1 calc R . .
C25 C 0.4713(3) 0.6259(3) 0.7903(3) 0.0157(15) Uani 1 1 d . . .
C26 C 0.4925(3) 0.5969(3) 0.8551(3) 0.0161(15) Uani 1 1 d . . .
H26A H 0.4954 0.5483 0.8517 0.019 Uiso 1 1 calc R . .
H26B H 0.4577 0.6074 0.8827 0.019 Uiso 1 1 calc R . .
P2 P 0.57546(9) 0.62985(9) 0.89086(8) 0.0135(4) Uani 1 1 d . . .
C27 C 0.5789(3) 0.6209(3) 0.9755(3) 0.0153(15) Uani 1 1 d . . .
C28 C 0.5304(4) 0.5837(3) 1.0020(3) 0.0217(16) Uani 1 1 d . . .
H28 H 0.4970 0.5592 0.9752 0.026 Uiso 1 1 calc R . .
C29 C 0.5310(4) 0.5825(4) 1.0669(3) 0.0272(18) Uani 1 1 d . . .
H29 H 0.4979 0.5571 1.0844 0.033 Uiso 1 1 calc R . .
C30 C 0.5794(4) 0.6179(4) 1.1069(4) 0.0290(19) Uani 1 1 d . . .
H30 H 0.5785 0.6183 1.1514 0.035 Uiso 1 1 calc R . .
C31 C 0.6284(4) 0.6525(4) 1.0811(3) 0.032(2) Uani 1 1 d . . .
H31 H 0.6630 0.6752 1.1083 0.038 Uiso 1 1 calc R . .
C32 C 0.6284(4) 0.6548(4) 1.0159(3) 0.0245(18) Uani 1 1 d . . .
H32 H 0.6623 0.6796 0.9989 0.029 Uiso 1 1 calc R . .
C33 C 0.5649(3) 0.7186(3) 0.8767(3) 0.0151(15) Uani 1 1 d . . .
C34 C 0.5229(4) 0.7540(3) 0.9119(3) 0.0239(18) Uani 1 1 d . . .
H34 H 0.5036 0.7329 0.9451 0.029 Uiso 1 1 calc R . .
C35 C 0.5091(4) 0.8204(3) 0.8985(4) 0.0293(19) Uani 1 1 d . . .
H35 H 0.4803 0.8444 0.9223 0.035 Uiso 1 1 calc R . .
C36 C 0.5376(4) 0.8514(4) 0.8502(4) 0.033(2) Uani 1 1 d . . .
H36 H 0.5287 0.8968 0.8414 0.040 Uiso 1 1 calc R . .
C37 C 0.5792(4) 0.8160(3) 0.8149(3) 0.0214(17) Uani 1 1 d . . .
H37 H 0.5985 0.8373 0.7818 0.026 Uiso 1 1 calc R . .
C38 C 0.5927(3) 0.7492(3) 0.8278(3) 0.0187(16) Uani 1 1 d . . .
H38 H 0.6207 0.7249 0.8033 0.022 Uiso 1 1 calc R . .
C39 C 0.5796(3) 0.4680(3) 0.5751(3) 0.0134(15) Uani 1 1 d . . .
O39 O 0.6044(2) 0.5303(2) 0.57269(19) 0.0141(10) Uani 1 1 d . . .
C40 C 0.5705(3) 0.4440(3) 0.6349(3) 0.0143(15) Uani 1 1 d . . .
O40 O 0.5931(2) 0.4867(2) 0.6839(2) 0.0200(11) Uani 1 1 d D . .
H40 H 0.584(4) 0.474(3) 0.7194(18) 0.030 Uiso 1 1 d D . .
C41 C 0.5393(4) 0.3835(3) 0.6416(3) 0.0184(16) Uani 1 1 d . . .
H41 H 0.5326 0.3679 0.6824 0.022 Uiso 1 1 calc R . .
C42 C 0.5180(3) 0.3465(3) 0.5881(3) 0.0198(17) Uani 1 1 d . . .
H42 H 0.4959 0.3054 0.5921 0.024 Uiso 1 1 calc R . .
C43 C 0.5287(3) 0.3686(3) 0.5284(3) 0.0187(16) Uani 1 1 d . . .
H43 H 0.5149 0.3418 0.4922 0.022 Uiso 1 1 calc R . .
C44 C 0.5593(3) 0.4292(3) 0.5211(3) 0.0138(15) Uani 1 1 d . . .
C45 C 0.5683(3) 0.4530(3) 0.4549(3) 0.0147(15) Uani 1 1 d . . .
H45A H 0.5347 0.4883 0.4419 0.018 Uiso 1 1 calc R . .
H45B H 0.5587 0.4160 0.4246 0.018 Uiso 1 1 calc R . .
P3 P 0.65392(9) 0.48467(8) 0.45009(8) 0.0138(4) Uani 1 1 d . . .
C46 C 0.6583(3) 0.4909(3) 0.3661(3) 0.0167(16) Uani 1 1 d . . .
C47 C 0.5983(4) 0.5071(3) 0.3249(3) 0.0197(17) Uani 1 1 d . . .
H47 H 0.5558 0.5096 0.3408 0.024 Uiso 1 1 calc R . .
C48 C 0.6013(4) 0.5195(3) 0.2609(3) 0.0214(17) Uani 1 1 d . . .
H48 H 0.5610 0.5303 0.2332 0.026 Uiso 1 1 calc R . .
C49 C 0.6633(4) 0.5159(3) 0.2376(3) 0.0245(18) Uani 1 1 d . . .
H49 H 0.6653 0.5256 0.1942 0.029 Uiso 1 1 calc R . .
C50 C 0.7218(4) 0.4985(3) 0.2765(3) 0.0225(17) Uani 1 1 d . . .
H50 H 0.7637 0.4948 0.2598 0.027 Uiso 1 1 calc R . .
C51 C 0.7198(4) 0.4861(3) 0.3408(3) 0.0217(17) Uani 1 1 d . . .
H51 H 0.7604 0.4743 0.3677 0.026 Uiso 1 1 calc R . .
C52 C 0.7130(3) 0.4214(3) 0.4829(3) 0.0173(15) Uani 1 1 d . . .
C53 C 0.7402(3) 0.4258(3) 0.5478(3) 0.0196(16) Uani 1 1 d . . .
H53 H 0.7283 0.4619 0.5726 0.024 Uiso 1 1 calc R . .
C54 C 0.7843(4) 0.3774(3) 0.5750(3) 0.0248(18) Uani 1 1 d . . .
H54 H 0.8015 0.3794 0.6190 0.030 Uiso 1 1 calc R . .
C55 C 0.8034(4) 0.3259(4) 0.5381(4) 0.032(2) Uani 1 1 d . . .
H55 H 0.8359 0.2943 0.5562 0.038 Uiso 1 1 calc R . .
C56 C 0.7751(4) 0.3204(4) 0.4748(4) 0.0278(19) Uani 1 1 d . . .
H56 H 0.7871 0.2841 0.4503 0.033 Uiso 1 1 calc R . .
C57 C 0.7298(3) 0.3672(3) 0.4473(3) 0.0216(17) Uani 1 1 d . . .
H57 H 0.7099 0.3627 0.4042 0.026 Uiso 1 1 calc R . .
C58 C 0.6592(3) 0.7193(3) 0.5548(3) 0.0169(16) Uani 1 1 d . . .
O58 O 0.6478(2) 0.6554(2) 0.57032(19) 0.0128(10) Uani 1 1 d . . .
C59 C 0.6077(3) 0.7676(3) 0.5576(3) 0.0144(15) Uani 1 1 d . . .
O59 O 0.5463(2) 0.7537(2) 0.5768(2) 0.0214(11) Uani 1 1 d D . .
H59 H 0.544(4) 0.7162(18) 0.593(3) 0.032 Uiso 1 1 d D . .
C60 C 0.6184(3) 0.8319(3) 0.5398(3) 0.0189(16) Uani 1 1 d . . .
H60 H 0.5841 0.8642 0.5424 0.023 Uiso 1 1 calc R . .
C61 C 0.6797(4) 0.8502(3) 0.5181(3) 0.0251(18) Uani 1 1 d . . .
H61 H 0.6860 0.8943 0.5048 0.030 Uiso 1 1 calc R . .
C62 C 0.7304(4) 0.8042(3) 0.5161(3) 0.0206(17) Uani 1 1 d . . .
H62 H 0.7721 0.8167 0.5021 0.025 Uiso 1 1 calc R . .
C63 C 0.7208(3) 0.7384(3) 0.5348(3) 0.0183(16) Uani 1 1 d . . .
C64 C 0.7739(4) 0.6867(3) 0.5298(3) 0.0242(18) Uani 1 1 d . . .
H64A H 0.7846 0.6631 0.5707 0.029 Uiso 1 1 calc R . .
H64B H 0.8163 0.7078 0.5198 0.029 Uiso 1 1 calc R . .
P4 P 0.74154(9) 0.62824(9) 0.46680(8) 0.0168(4) Uani 1 1 d . . .
C65 C 0.7181(3) 0.6750(3) 0.3945(3) 0.0198(16) Uani 1 1 d . . .
C66 C 0.7626(4) 0.7211(4) 0.3734(4) 0.032(2) Uani 1 1 d . . .
H66 H 0.8057 0.7291 0.3981 0.039 Uiso 1 1 calc R . .
C67 C 0.7450(5) 0.7549(5) 0.3173(4) 0.049(3) Uani 1 1 d . . .
H67 H 0.7754 0.7865 0.3038 0.058 Uiso 1 1 calc R . .
C68 C 0.6822(5) 0.7425(5) 0.2803(4) 0.058(3) Uani 1 1 d . . .
H68 H 0.6702 0.7644 0.2409 0.069 Uiso 1 1 calc R . .
C69 C 0.6371(5) 0.6977(4) 0.3019(4) 0.049(3) Uani 1 1 d . . .
H69 H 0.5941 0.6893 0.2774 0.059 Uiso 1 1 calc R . .
C70 C 0.6552(4) 0.6654(4) 0.3591(4) 0.0285(19) Uani 1 1 d . . .
H70 H 0.6237 0.6360 0.3741 0.034 Uiso 1 1 calc R . .
C71 C 0.8154(3) 0.5781(3) 0.4558(3) 0.0195(16) Uani 1 1 d . . .
C72 C 0.8442(4) 0.5750(4) 0.3999(3) 0.0259(18) Uani 1 1 d . . .
H72 H 0.8272 0.6023 0.3649 0.031 Uiso 1 1 calc R . .
C73 C 0.8977(4) 0.5321(4) 0.3950(4) 0.033(2) Uani 1 1 d . . .
H73 H 0.9171 0.5301 0.3567 0.039 Uiso 1 1 calc R . .
C74 C 0.9230(4) 0.4925(4) 0.4451(5) 0.042(2) Uani 1 1 d . . .
H74 H 0.9592 0.4627 0.4411 0.050 Uiso 1 1 calc R . .
C75 C 0.8954(4) 0.4958(4) 0.5018(4) 0.034(2) Uani 1 1 d . . .
H75 H 0.9132 0.4686 0.5367 0.041 Uiso 1 1 calc R . .
C76 C 0.8428(4) 0.5384(4) 0.5073(4) 0.0258(18) Uani 1 1 d . . .
H76 H 0.8246 0.5411 0.5462 0.031 Uiso 1 1 calc R . .
O1D O 0.6847(2) 0.6961(2) 0.7041(2) 0.0202(11) Uani 1 1 d D . .
C1D C 0.7403(3) 0.7113(3) 0.7351(3) 0.0269(18) Uani 1 1 d D . .
H1D H 0.7668 0.6770 0.7567 0.032 Uiso 1 1 calc R . .
N1D N 0.7655(3) 0.7721(3) 0.7402(3) 0.0312(16) Uani 1 1 d D . .
C11D C 0.7285(5) 0.8269(3) 0.7068(4) 0.058(3) Uani 1 1 d D . .
H11A H 0.6827 0.8122 0.6888 0.086 Uiso 1 1 calc R . .
H11B H 0.7530 0.8421 0.6726 0.086 Uiso 1 1 calc R . .
H11C H 0.7249 0.8632 0.7366 0.086 Uiso 1 1 calc R . .
C12D C 0.8302(4) 0.7869(4) 0.7792(4) 0.060(3) Uani 1 1 d D . .
H12A H 0.8517 0.7457 0.7959 0.090 Uiso 1 1 calc R . .
H12B H 0.8221 0.8154 0.8146 0.090 Uiso 1 1 calc R . .
H12C H 0.8603 0.8095 0.7534 0.090 Uiso 1 1 calc R . .
O2D O 0.4114(3) 0.7207(3) 1.0085(3) 0.0363(14) Uani 1 1 d D . .
C2D C 0.4276(4) 0.7158(3) 1.0668(3) 0.036(2) Uani 1 1 d D . .
H2D H 0.4176 0.6752 1.0858 0.044 Uiso 1 1 calc R . .
N2D N 0.4578(4) 0.7621(3) 1.1048(3) 0.0444(19) Uani 1 1 d D . .
C21D C 0.4760(5) 0.8257(3) 1.0796(5) 0.063(3) Uani 1 1 d D . .
H21A H 0.5257 0.8293 1.0834 0.095 Uiso 1 1 calc R . .
H21B H 0.4581 0.8614 1.1037 0.095 Uiso 1 1 calc R . .
H21C H 0.4563 0.8290 1.0348 0.095 Uiso 1 1 calc R . .
C22D C 0.4779(7) 0.7504(5) 1.1721(3) 0.086(4) Uani 1 1 d D . .
H22A H 0.4686 0.7043 1.1820 0.130 Uiso 1 1 calc R . .
H22B H 0.4520 0.7796 1.1966 0.130 Uiso 1 1 calc R . .
H22C H 0.5268 0.7593 1.1833 0.130 Uiso 1 1 calc R . .
O3D O 0.7784(3) 0.6982(4) 1.1317(4) 0.081(2) Uani 1 1 d D . .
C3D C 0.8378(4) 0.6818(4) 1.1267(4) 0.055(3) Uani 1 1 d D . .
H3D H 0.8542 0.6910 1.0878 0.066 Uiso 1 1 calc R . .
N3D N 0.8803(3) 0.6523(3) 1.1727(3) 0.0441(19) Uani 1 1 d D . .
C31D C 0.9523(4) 0.6458(5) 1.1668(5) 0.063(3) Uani 1 1 d D . .
H31A H 0.9591 0.6549 1.1229 0.095 Uiso 1 1 calc R . .
H31B H 0.9675 0.6008 1.1782 0.095 Uiso 1 1 calc R . .
H31C H 0.9788 0.6773 1.1953 0.095 Uiso 1 1 calc R . .
C32D C 0.8596(5) 0.6404(5) 1.2343(3) 0.061(3) Uani 1 1 d D . .
H32A H 0.8809 0.6732 1.2646 0.091 Uiso 1 1 calc R . .
H32B H 0.8740 0.5960 1.2489 0.091 Uiso 1 1 calc R . .
H32C H 0.8099 0.6439 1.2310 0.091 Uiso 1 1 calc R . .
Cl1 Cl 0.58246(9) 0.42770(9) 0.81168(8) 0.0255(4) Uani 1 1 d . . .
O4D O 0.8922(9) 0.4850(8) 1.2270(8) 0.106(4) Uiso 0.50 1 d PDU A 1
C4D C 0.9064(8) 0.4272(8) 1.2123(7) 0.103(4) Uiso 0.50 1 d PDU A 1
H4D H 0.8997 0.3925 1.2409 0.123 Uiso 0.50 1 calc PR A 1
N4D N 0.9304(6) 0.4116(7) 1.1586(7) 0.103(4) Uiso 0.50 1 d PDU A 1
C41D C 0.9417(13) 0.4622(11) 1.1128(9) 0.103(4) Uiso 0.50 1 d PDU A 1
H41A H 0.9264 0.5051 1.1271 0.154 Uiso 0.50 1 calc PR A 1
H41B H 0.9159 0.4513 1.0714 0.154 Uiso 0.50 1 calc PR A 1
H41C H 0.9904 0.4645 1.1091 0.154 Uiso 0.50 1 calc PR A 1
C42D C 0.9459(12) 0.3433(9) 1.1445(11) 0.112(5) Uiso 0.50 1 d PDU A 1
H42A H 0.9523 0.3176 1.1839 0.168 Uiso 0.50 1 calc PR A 1
H42B H 0.9878 0.3418 1.1249 0.168 Uiso 0.50 1 calc PR A 1
H42C H 0.9082 0.3246 1.1152 0.168 Uiso 0.50 1 calc PR A 1
O4' O 0.8987(9) 0.4616(8) 1.2474(8) 0.106(4) Uiso 0.50 1 d PDU B 2
C4' C 0.9499(8) 0.4282(7) 1.2409(7) 0.103(4) Uiso 0.50 1 d PDU B 2
H4' H 0.9849 0.4257 1.2762 0.123 Uiso 0.50 1 calc PR B 2
N4' N 0.9598(7) 0.3956(6) 1.1888(7) 0.103(4) Uiso 0.50 1 d PDU B 2
C41' C 1.0213(10) 0.3579(10) 1.1852(11) 0.103(4) Uiso 0.50 1 d PDU B 2
H41D H 1.0450 0.3500 1.2281 0.154 Uiso 0.50 1 calc PR B 2
H41E H 1.0511 0.3826 1.1606 0.154 Uiso 0.50 1 calc PR B 2
H41F H 1.0092 0.3155 1.1643 0.154 Uiso 0.50 1 calc PR B 2
C42' C 0.9102(12) 0.3956(13) 1.1321(8) 0.112(5) Uiso 0.50 1 d PDU B 2
H42D H 0.9095 0.3521 1.1117 0.168 Uiso 0.50 1 calc PR B 2
H42E H 0.9224 0.4294 1.1026 0.168 Uiso 0.50 1 calc PR B 2
H42F H 0.8649 0.4054 1.1433 0.168 Uiso 0.50 1 calc PR B 2

loop_
_atom_site_aniso_label
_atom_site_aniso_U_11
_atom_site_aniso_U_22
_atom_site_aniso_U_33
_atom_site_aniso_U_23
_atom_site_aniso_U_13
_atom_site_aniso_U_12
Y1 0.0152(4) 0.0122(4) 0.0116(3) -0.0005(3) 0.0015(3) 0.0000(3)
Pd1 0.0140(3) 0.0121(3) 0.0101(3) -0.0003(2) 0.0012(2) 0.0001(2)
Pd2 0.0142(3) 0.0123(3) 0.0115(3) -0.0010(2) 0.0022(2) -0.0005(2)
C1 0.014(4) 0.010(4) 0.021(4) -0.002(3) 0.002(3) 0.004(3)
O1 0.012(2) 0.019(3) 0.011(2) 0.001(2) 0.0013(19) 0.006(2)
C2 0.015(4) 0.018(4) 0.021(4) -0.007(3) 0.001(3) 0.000(3)
O2 0.017(3) 0.022(3) 0.011(2) 0.004(2) -0.0015(19) 0.004(2)
C3 0.024(4) 0.040(5) 0.012(4) -0.003(4) 0.005(3) 0.008(4)
C4 0.029(5) 0.057(6) 0.023(5) -0.005(4) 0.007(4) 0.020(4)
C5 0.032(5) 0.032(5) 0.012(4) 0.003(3) -0.002(3) 0.010(4)
C6 0.027(4) 0.011(4) 0.017(4) 0.002(3) 0.008(3) 0.002(3)
C7 0.026(4) 0.012(4) 0.018(4) 0.000(3) 0.004(3) 0.003(3)
P1 0.0177(10) 0.0129(9) 0.0125(9) 0.0004(8) 0.0033(8) 0.0006(7)
C8 0.017(4) 0.012(4) 0.022(4) 0.006(3) 0.004(3) 0.005(3)
C9 0.023(4) 0.019(4) 0.015(4) -0.001(3) 0.001(3) 0.003(3)
C10 0.029(4) 0.013(4) 0.032(4) -0.005(4) 0.012(4) 0.000(3)
C11 0.039(5) 0.025(4) 0.023(4) 0.004(4) 0.012(4) 0.000(4)
C12 0.046(5) 0.039(5) 0.008(4) 0.000(4) -0.001(4) 0.000(4)
C13 0.030(5) 0.020(4) 0.016(4) -0.005(3) 0.002(3) -0.004(3)
C14 0.017(4) 0.022(4) 0.011(4) -0.001(3) 0.004(3) 0.001(3)
C15 0.023(4) 0.033(5) 0.028(4) 0.005(4) 0.001(3) -0.006(4)
C16 0.013(4) 0.052(6) 0.041(5) -0.001(5) -0.003(4) 0.004(4)
C17 0.030(5) 0.045(6) 0.029(5) -0.001(4) 0.005(4) -0.018(4)
C18 0.040(5) 0.024(4) 0.033(5) -0.001(4) -0.001(4) -0.007(4)
C19 0.021(4) 0.025(4) 0.022(4) -0.004(4) -0.002(3) -0.006(3)
C20 0.014(4) 0.014(4) 0.015(4) -0.006(3) -0.001(3) -0.005(3)
O20 0.015(3) 0.015(2) 0.014(2) -0.002(2) -0.0019(19) -0.002(2)
C21 0.018(4) 0.007(3) 0.013(4) -0.003(3) -0.005(3) -0.005(3)
O21 0.016(3) 0.018(3) 0.010(2) -0.001(2) 0.004(2) 0.001(2)
C22 0.022(4) 0.023(4) 0.015(4) -0.003(3) 0.002(3) -0.001(3)
C23 0.024(4) 0.024(4) 0.022(4) 0.001(4) -0.001(3) 0.006(3)
C24 0.022(4) 0.021(4) 0.024(4) 0.002(3) 0.006(3) 0.000(3)
C25 0.019(4) 0.012(4) 0.016(4) -0.002(3) 0.005(3) -0.004(3)
C26 0.016(4) 0.022(4) 0.011(3) -0.001(3) 0.004(3) -0.003(3)
P2 0.0156(10) 0.0142(9) 0.0110(9) -0.0008(8) 0.0026(7) -0.0010(8)
C27 0.018(4) 0.015(4) 0.013(4) -0.002(3) 0.000(3) 0.002(3)
C28 0.033(4) 0.014(4) 0.020(4) 0.003(3) 0.009(3) -0.001(3)
C29 0.043(5) 0.017(4) 0.023(4) 0.004(4) 0.014(4) 0.006(4)
C30 0.041(5) 0.030(5) 0.018(4) 0.006(4) 0.009(4) 0.013(4)
C31 0.036(5) 0.037(5) 0.021(4) -0.011(4) -0.004(4) 0.000(4)
C32 0.025(4) 0.026(4) 0.024(4) 0.001(4) 0.008(3) -0.005(3)
C33 0.011(4) 0.019(4) 0.013(4) -0.001(3) -0.002(3) -0.002(3)
C34 0.031(5) 0.019(4) 0.022(4) 0.005(3) 0.004(3) 0.002(3)
C35 0.039(5) 0.017(4) 0.034(5) -0.001(4) 0.011(4) 0.013(4)
C36 0.042(5) 0.022(4) 0.035(5) 0.005(4) 0.004(4) 0.005(4)
C37 0.022(4) 0.023(4) 0.017(4) 0.000(3) -0.003(3) -0.007(3)
C38 0.026(4) 0.014(4) 0.016(4) 0.004(3) 0.002(3) -0.001(3)
C39 0.007(3) 0.016(4) 0.018(4) -0.001(3) 0.003(3) -0.006(3)
O39 0.022(3) 0.011(2) 0.009(2) -0.001(2) 0.002(2) -0.005(2)
C40 0.014(4) 0.017(4) 0.011(4) -0.002(3) -0.002(3) 0.001(3)
O40 0.033(3) 0.022(3) 0.005(2) -0.003(2) 0.003(2) -0.005(2)
C41 0.030(4) 0.012(4) 0.014(4) 0.001(3) 0.006(3) 0.003(3)
C42 0.018(4) 0.016(4) 0.025(4) -0.002(3) 0.002(3) -0.009(3)
C43 0.021(4) 0.017(4) 0.019(4) -0.001(3) 0.006(3) -0.005(3)
C44 0.010(3) 0.020(4) 0.012(3) -0.003(3) 0.004(3) -0.002(3)
C45 0.023(4) 0.010(3) 0.011(4) 0.001(3) 0.002(3) 0.002(3)
P3 0.0168(10) 0.0136(9) 0.0108(9) -0.0005(8) 0.0010(7) 0.0022(8)
C46 0.020(4) 0.010(4) 0.020(4) -0.006(3) 0.000(3) 0.004(3)
C47 0.027(4) 0.017(4) 0.014(4) -0.004(3) 0.001(3) -0.001(3)
C48 0.027(4) 0.024(4) 0.013(4) 0.002(3) -0.002(3) 0.002(3)
C49 0.031(5) 0.022(4) 0.019(4) 0.002(3) 0.000(4) 0.000(3)
C50 0.023(4) 0.029(4) 0.019(4) -0.004(3) 0.015(3) 0.001(3)
C51 0.021(4) 0.022(4) 0.022(4) -0.006(3) 0.002(3) -0.003(3)
C52 0.011(3) 0.019(4) 0.022(4) 0.004(3) 0.001(3) 0.000(3)
C53 0.023(4) 0.021(4) 0.014(4) -0.002(3) 0.000(3) 0.003(3)
C54 0.023(4) 0.025(4) 0.024(4) 0.004(4) -0.003(3) -0.001(3)
C55 0.029(5) 0.022(4) 0.042(5) 0.006(4) -0.007(4) 0.009(4)
C56 0.027(5) 0.027(4) 0.029(5) -0.003(4) 0.003(4) 0.010(4)
C57 0.023(4) 0.020(4) 0.022(4) 0.002(3) 0.003(3) 0.002(3)
C58 0.022(4) 0.013(4) 0.014(4) -0.004(3) -0.004(3) 0.005(3)
O58 0.017(3) 0.011(2) 0.012(2) -0.003(2) 0.007(2) -0.0018(19)
C59 0.019(4) 0.013(4) 0.010(4) 0.000(3) 0.001(3) -0.002(3)
O59 0.024(3) 0.012(3) 0.029(3) 0.009(2) 0.005(2) 0.003(2)
C60 0.021(4) 0.015(4) 0.021(4) -0.004(3) 0.004(3) -0.001(3)
C61 0.042(5) 0.012(4) 0.021(4) 0.001(3) 0.002(4) -0.007(3)
C62 0.022(4) 0.017(4) 0.023(4) -0.003(3) 0.006(3) -0.003(3)
C63 0.017(4) 0.015(4) 0.022(4) -0.005(3) 0.004(3) -0.001(3)
C64 0.029(5) 0.020(4) 0.023(4) -0.001(3) 0.004(3) -0.003(3)
P4 0.0172(10) 0.0169(10) 0.0165(10) -0.0017(8) 0.0035(8) -0.0030(8)
C65 0.019(4) 0.023(4) 0.019(4) -0.002(3) 0.009(3) -0.002(3)
C66 0.032(5) 0.033(5) 0.032(5) 0.006(4) 0.005(4) -0.011(4)
C67 0.048(6) 0.053(6) 0.045(6) 0.024(5) 0.006(5) -0.012(5)
C68 0.073(7) 0.065(7) 0.031(5) 0.030(5) -0.005(5) -0.024(6)
C69 0.045(6) 0.054(6) 0.041(6) 0.024(5) -0.019(5) -0.010(5)
C70 0.025(5) 0.024(4) 0.035(5) 0.007(4) 0.001(4) -0.009(3)
C71 0.014(4) 0.023(4) 0.021(4) -0.004(4) 0.002(3) -0.006(3)
C72 0.024(4) 0.022(4) 0.032(4) -0.011(4) 0.008(3) -0.009(3)
C73 0.022(4) 0.023(4) 0.057(6) -0.021(4) 0.022(4) -0.004(4)
C74 0.019(5) 0.028(5) 0.078(7) -0.016(5) 0.008(5) 0.005(4)
C75 0.017(4) 0.035(5) 0.049(6) 0.002(4) -0.003(4) 0.002(4)
C76 0.019(4) 0.029(4) 0.028(5) -0.007(4) -0.001(3) -0.002(3)
O1D 0.023(3) 0.019(3) 0.017(3) -0.002(2) -0.002(2) -0.005(2)
C1D 0.034(5) 0.025(5) 0.022(4) 0.007(4) 0.004(4) 0.003(4)
N1D 0.034(4) 0.027(4) 0.029(4) 0.002(3) -0.008(3) -0.012(3)
C11D 0.079(8) 0.023(5) 0.066(7) 0.007(5) -0.005(6) -0.013(5)
C12D 0.054(7) 0.059(7) 0.061(7) 0.008(6) -0.012(5) -0.024(5)
O2D 0.030(3) 0.033(3) 0.047(4) 0.004(3) 0.010(3) 0.001(3)
C2D 0.028(5) 0.028(5) 0.057(6) 0.007(5) 0.017(5) 0.007(4)
N2D 0.063(5) 0.023(4) 0.047(5) 0.008(4) 0.006(4) -0.002(4)
C21D 0.079(8) 0.038(6) 0.071(7) 0.005(6) 0.003(6) -0.020(5)
C22D 0.157(13) 0.047(7) 0.050(7) 0.014(6) -0.004(7) -0.017(7)
O3D 0.053(5) 0.083(6) 0.098(6) 0.021(5) -0.016(5) -0.017(4)
C3D 0.064(8) 0.048(6) 0.051(7) 0.000(5) 0.001(6) -0.025(6)
N3D 0.044(5) 0.053(5) 0.035(4) 0.004(4) 0.004(4) -0.009(4)
C31D 0.052(7) 0.064(7) 0.077(8) 0.014(6) 0.019(6) 0.013(6)
C32D 0.080(8) 0.064(7) 0.043(6) 0.020(5) 0.026(6) 0.014(6)
Cl1 0.0320(11) 0.0278(10) 0.0169(9) 0.0049(8) 0.0043(8) -0.0043(9)

loop_
_atom_type_symbol
_atom_type_description
_atom_type_scat_dispersion_real
_atom_type_scat_dispersion_imag
_atom_type_scat_source
C C 0.0033 0.0016 'International Tables Vol C Tables 4.2.6.8 and 6.1.1.4'
H H 0.0000 0.0000 'International Tables Vol C Tables 4.2.6.8 and 6.1.1.4'
N N 0.0061 0.0033 'International Tables Vol C Tables 4.2.6.8 and 6.1.1.4'
O O 0.0106 0.0060 'International Tables Vol C Tables 4.2.6.8 and 6.1.1.4'
P P 0.1023 0.0942 'International Tables Vol C Tables 4.2.6.8 and 6.1.1.4'
Cl Cl 0.1484 0.1585 'International Tables Vol C Tables 4.2.6.8 and 6.1.1.4'
Y Y -2.7962 3.5667 'International Tables Vol C Tables 4.2.6.8 and 6.1.1.4'
Pd Pd -0.9988 1.0072 'International Tables Vol C Tables 4.2.6.8 and 6.1.1.4'

loop_
_geom_angle_atom_site_label_1
_geom_angle_atom_site_label_2
_geom_angle_atom_site_label_3
_geom_angle
O21 Y1 O2 154.74(15)
O21 Y1 O1D 88.41(16)
O2 Y1 O1D 85.14(16)
O21 Y1 O1 134.10(15)
O2 Y1 O1 69.07(14)
O1D Y1 O1 82.25(15)
O21 Y1 O20 68.26(15)
O2 Y1 O20 134.50(15)
O1D Y1 O20 82.28(15)
O1 Y1 O20 65.99(14)
O21 Y1 O58 74.97(15)
O2 Y1 O58 79.79(15)
O1D Y1 O58 77.62(15)
O1 Y1 O58 144.10(15)
O20 Y1 O58 138.29(15)
O21 Y1 O39 85.58(15)
O2 Y1 O39 86.34(15)
O1D Y1 O39 146.27(15)
O1 Y1 O39 124.42(15)
O20 Y1 O39 125.29(15)
O58 Y1 O39 68.76(14)
O21 Y1 O40 96.65(16)
O2 Y1 O40 101.36(16)
O1D Y1 O40 149.22(15)
O1 Y1 O40 72.44(15)
O20 Y1 O40 71.68(15)
O58 Y1 O40 133.04(14)
O39 Y1 O40 64.52(14)
O21 Y1 Pd2 93.30(11)
O2 Y1 Pd2 66.52(10)
O1D Y1 Pd2 110.74(11)
O1 Y1 Pd2 132.01(10)
O20 Y1 Pd2 157.65(10)
O58 Y1 Pd2 37.54(10)
O39 Y1 Pd2 36.88(10)
O40 Y1 Pd2 99.30(10)
O21 Y1 Pd1 100.39(11)
O2 Y1 Pd1 101.15(10)
O1D Y1 Pd1 73.67(11)
O1 Y1 Pd1 33.94(10)
O20 Y1 Pd1 33.39(10)
O58 Y1 Pd1 151.05(10)
O39 Y1 Pd1 140.06(10)
O40 Y1 Pd1 75.55(10)
Pd2 Y1 Pd1 165.80(2)
O20 Pd1 O1 77.08(16)
O20 Pd1 P1 168.04(13)
O1 Pd1 P1 91.60(12)
O20 Pd1 P2 88.86(13)
O1 Pd1 P2 165.69(12)
P1 Pd1 P2 102.60(7)
O20 Pd1 Cl1 81.55(12)
O1 Pd1 Cl1 80.85(12)
P1 Pd1 Cl1 92.95(6)
P2 Pd1 Cl1 99.92(6)
O20 Pd1 Y1 39.32(12)
O1 Pd1 Y1 39.41(11)
P1 Pd1 Y1 130.30(5)
P2 Pd1 Y1 126.29(5)
Cl1 Pd1 Y1 87.45(3)
O39 Pd2 O58 79.77(16)
O39 Pd2 P4 163.41(13)
O58 Pd2 P4 92.33(12)
O39 Pd2 P3 90.36(12)
O58 Pd2 P3 168.79(12)
P4 Pd2 P3 98.54(7)
O39 Pd2 Y1 43.32(11)
O58 Pd2 Y1 43.43(11)
P4 Pd2 Y1 122.43(5)
P3 Pd2 Y1 129.67(5)
O1 C1 C6 123.3(6)
O1 C1 C2 115.8(6)
C6 C1 C2 120.8(6)
C1 O1 Pd1 132.7(4)
C1 O1 Y1 118.0(4)
Pd1 O1 Y1 106.65(17)
O2 C2 C3 124.0(6)
O2 C2 C1 117.8(6)
C3 C2 C1 118.2(6)
C2 O2 Y1 119.0(4)
C2 C3 C4 121.0(7)
C2 C3 H3 119.5
C4 C3 H3 119.5
C5 C4 C3 120.3(7)
C5 C4 H4 119.9
C3 C4 H4 119.9
C4 C5 C6 120.3(7)
C4 C5 H5 119.8
C6 C5 H5 119.8
C1 C6 C5 119.3(6)
C1 C6 C7 119.5(6)
C5 C6 C7 121.0(6)
C6 C7 P1 115.3(5)
C6 C7 H7A 108.5
P1 C7 H7A 108.5
C6 C7 H7B 108.5
P1 C7 H7B 108.5
H7A C7 H7B 107.5
C8 P1 C14 105.4(3)
C8 P1 C7 102.1(3)
C14 P1 C7 106.4(3)
C8 P1 Pd1 120.5(2)
C14 P1 Pd1 117.5(2)
C7 P1 Pd1 102.9(2)
C9 C8 C13 118.6(6)
C9 C8 P1 118.6(5)
C13 C8 P1 122.6(5)
C10 C9 C8 120.6(6)
C10 C9 H9 119.7
C8 C9 H9 119.7
C11 C10 C9 119.8(7)
C11 C10 H10 120.1
C9 C10 H10 120.1
C10 C11 C12 120.5(7)
C10 C11 H11 119.7
C12 C11 H11 119.7
C11 C12 C13 120.3(7)
C11 C12 H12 119.8
C13 C12 H12 119.8
C12 C13 C8 120.0(7)
C12 C13 H13 120.0
C8 C13 H13 120.0
C19 C14 C15 118.8(7)
C19 C14 P1 121.9(5)
C15 C14 P1 119.2(5)
C16 C15 C14 120.7(7)
C16 C15 H15 119.6
C14 C15 H15 119.6
C15 C16 C17 120.7(7)
C15 C16 H16 119.6
C17 C16 H16 119.6
C16 C17 C18 118.5(7)
C16 C17 H17 120.7
C18 C17 H17 120.7
C19 C18 C17 120.3(7)
C19 C18 H18 119.9
C17 C18 H18 119.9
C14 C19 C18 120.9(7)
C14 C19 H19 119.5
C18 C19 H19 119.5
O20 C20 C25 124.1(6)
O20 C20 C21 114.8(6)
C25 C20 C21 121.1(6)
C20 O20 Pd1 133.4(4)
C20 O20 Y1 118.4(4)
Pd1 O20 Y1 107.29(18)
O21 C21 C22 123.4(6)
O21 C21 C20 117.2(6)
C22 C21 C20 119.3(6)
C21 O21 Y1 120.7(4)
C21 C22 C23 119.9(7)
C21 C22 H22 120.0
C23 C22 H22 120.0
C24 C23 C22 120.6(7)
C24 C23 H23 119.7
C22 C23 H23 119.7
C23 C24 C25 121.1(7)
C23 C24 H24 119.4
C25 C24 H24 119.4
C20 C25 C24 117.8(6)
C20 C25 C26 122.2(6)
C24 C25 C26 120.0(6)
C25 C26 P2 110.9(4)
C25 C26 H26A 109.5
P2 C26 H26A 109.5
C25 C26 H26B 109.5
P2 C26 H26B 109.5
H26A C26 H26B 108.0
C27 P2 C33 104.6(3)
C27 P2 C26 106.5(3)
C33 P2 C26 102.3(3)
C27 P2 Pd1 125.7(2)
C33 P2 Pd1 111.5(2)
C26 P2 Pd1 103.8(2)
C32 C27 C28 118.8(6)
C32 C27 P2 119.5(5)
C28 C27 P2 121.6(5)
C29 C28 C27 120.1(7)
C29 C28 H28 119.9
C27 C28 H28 119.9
C28 C29 C30 120.9(7)
C28 C29 H29 119.6
C30 C29 H29 119.6
C31 C30 C29 118.9(7)
C31 C30 H30 120.5
C29 C30 H30 120.5
C30 C31 C32 121.1(7)
C30 C31 H31 119.4
C32 C31 H31 119.4
C31 C32 C27 120.1(7)
C31 C32 H32 119.9
C27 C32 H32 119.9
C38 C33 C34 120.1(6)
C38 C33 P2 120.9(5)
C34 C33 P2 118.7(5)
C35 C34 C33 120.0(7)
C35 C34 H34 120.0
C33 C34 H34 120.0
C36 C35 C34 120.0(7)
C36 C35 H35 120.0
C34 C35 H35 120.0
C35 C36 C37 120.0(7)
C35 C36 H36 120.0
C37 C36 H36 120.0
C36 C37 C38 120.2(7)
C36 C37 H37 119.9
C38 C37 H37 119.9
C33 C38 C37 119.6(7)
C33 C38 H38 120.2
C37 C38 H38 120.2
O39 C39 C40 116.9(6)
O39 C39 C44 123.6(6)
C40 C39 C44 119.4(6)
C39 O39 Pd2 131.8(4)
C39 O39 Y1 123.2(4)
Pd2 O39 Y1 99.79(16)
O40 C40 C41 125.2(6)
O40 C40 C39 113.6(6)
C41 C40 C39 121.2(6)
C40 O40 Y1 121.6(4)
C40 O40 H40 113(5)
Y1 O40 H40 124(5)
C42 C41 C40 118.9(6)
C42 C41 H41 120.5
C40 C41 H41 120.5
C41 C42 C43 120.8(6)
C41 C42 H42 119.6
C43 C42 H42 119.6
C44 C43 C42 120.7(6)
C44 C43 H43 119.7
C42 C43 H43 119.7
C43 C44 C39 119.0(6)
C43 C44 C45 119.6(6)
C39 C44 C45 121.4(6)
C44 C45 P3 113.2(4)
C44 C45 H45A 108.9
P3 C45 H45A 108.9
C44 C45 H45B 108.9
P3 C45 H45B 108.9
H45A C45 H45B 107.8
C46 P3 C52 108.3(3)
C46 P3 C45 104.7(3)
C52 P3 C45 106.5(3)
C46 P3 Pd2 119.7(2)
C52 P3 Pd2 112.8(2)
C45 P3 Pd2 103.7(2)
C51 C46 C47 118.5(6)
C51 C46 P3 122.7(5)
C47 C46 P3 118.5(5)
C48 C47 C46 120.0(7)
C48 C47 H47 120.0
C46 C47 H47 120.0
C49 C48 C47 120.1(7)
C49 C48 H48 120.0
C47 C48 H48 120.0
C50 C49 C48 120.8(7)
C50 C49 H49 119.6
C48 C49 H49 119.6
C49 C50 C51 120.0(7)
C49 C50 H50 120.0
C51 C50 H50 120.0
C50 C51 C46 120.6(7)
C50 C51 H51 119.7
C46 C51 H51 119.7
C57 C52 C53 119.5(6)
C57 C52 P3 122.4(5)
C53 C52 P3 118.0(5)
C54 C53 C52 119.7(6)
C54 C53 H53 120.1
C52 C53 H53 120.1
C53 C54 C55 120.0(7)
C53 C54 H54 120.0
C55 C54 H54 120.0
C56 C55 C54 120.3(7)
C56 C55 H55 119.8
C54 C55 H55 119.8
C57 C56 C55 120.4(7)
C57 C56 H56 119.8
C55 C56 H56 119.8
C56 C57 C52 120.0(7)
C56 C57 H57 120.0
C52 C57 H57 120.0
O58 C58 C63 121.1(6)
O58 C58 C59 119.9(6)
C63 C58 C59 118.9(6)
C58 O58 Pd2 122.7(4)
C58 O58 Y1 136.7(4)
Pd2 O58 Y1 99.03(16)
O59 C59 C60 117.0(6)
O59 C59 C58 123.0(6)
C60 C59 C58 119.9(6)
C59 O59 H59 114(5)
C59 C60 C61 120.7(6)
C59 C60 H60 119.7
C61 C60 H60 119.7
C62 C61 C60 120.0(7)
C62 C61 H61 120.0
C60 C61 H61 120.0
C61 C62 C63 120.1(7)
C61 C62 H62 119.9
C63 C62 H62 119.9
C58 C63 C62 120.3(6)
C58 C63 C64 118.6(6)
C62 C63 C64 120.9(6)
C63 C64 P4 109.0(5)
C63 C64 H64A 109.9
P4 C64 H64A 109.9
C63 C64 H64B 109.9
P4 C64 H64B 109.9
H64A C64 H64B 108.3
C65 P4 C71 107.3(3)
C65 P4 C64 107.7(3)
C71 P4 C64 104.4(3)
C65 P4 Pd2 118.7(2)
C71 P4 Pd2 115.3(2)
C64 P4 Pd2 102.0(2)
C70 C65 C66 118.7(7)
C70 C65 P4 119.7(5)
C66 C65 P4 121.5(6)
C67 C66 C65 121.0(8)
C67 C66 H66 119.5
C65 C66 H66 119.5
C66 C67 C68 119.6(8)
C66 C67 H67 120.2
C68 C67 H67 120.2
C69 C68 C67 119.5(8)
C69 C68 H68 120.3
C67 C68 H68 120.3
C70 C69 C68 119.9(8)
C70 C69 H69 120.1
C68 C69 H69 120.1
C65 C70 C69 121.2(7)
C65 C70 H70 119.4
C69 C70 H70 119.4
C72 C71 C76 118.8(7)
C72 C71 P4 124.6(6)
C76 C71 P4 116.6(5)
C73 C72 C71 120.1(8)
C73 C72 H72 119.9
C71 C72 H72 119.9
C74 C73 C72 120.6(8)
C74 C73 H73 119.7
C72 C73 H73 119.7
C73 C74 C75 120.0(7)
C73 C74 H74 120.0
C75 C74 H74 120.0
C76 C75 C74 119.9(8)
C76 C75 H75 120.1
C74 C75 H75 120.1
C75 C76 C71 120.6(7)
C75 C76 H76 119.7
C71 C76 H76 119.7
C1D O1D Y1 132.8(4)
O1D C1D N1D 124.8(5)
O1D C1D H1D 117.6
N1D C1D H1D 117.6
C1D N1D C12D 121.9(5)
C1D N1D C11D 120.5(5)
C12D N1D C11D 117.5(6)
N1D C11D H11A 109.5
N1D C11D H11B 109.5
H11A C11D H11B 109.5
N1D C11D H11C 109.5
H11A C11D H11C 109.5
H11B C11D H11C 109.5
N1D C12D H12A 109.5
N1D C12D H12B 109.5
H12A C12D H12B 109.5
N1D C12D H12C 109.5
H12A C12D H12C 109.5
H12B C12D H12C 109.5
O2D C2D N2D 125.8(6)
O2D C2D H2D 117.1
N2D C2D H2D 117.1
C2D N2D C22D 121.6(5)
C2D N2D C21D 120.9(5)
C22D N2D C21D 117.4(7)
N2D C21D H21A 109.5
N2D C21D H21B 109.5
H21A C21D H21B 109.5
N2D C21D H21C 109.5
H21A C21D H21C 109.5
H21B C21D H21C 109.5
N2D C22D H22A 109.5
N2D C22D H22B 109.5
H22A C22D H22B 109.5
N2D C22D H22C 109.5
H22A C22D H22C 109.5
H22B C22D H22C 109.5
O3D C3D N3D 124.2(7)
O3D C3D H3D 117.9
N3D C3D H3D 117.9
C3D N3D C32D 120.4(5)
C3D N3D C31D 120.0(6)
C32D N3D C31D 118.0(7)
N3D C31D H31A 109.5
N3D C31D H31B 109.5
H31A C31D H31B 109.5
N3D C31D H31C 109.5
H31A C31D H31C 109.5
H31B C31D H31C 109.5
N3D C32D H32A 109.5
N3D C32D H32B 109.5
H32A C32D H32B 109.5
N3D C32D H32C 109.5
H32A C32D H32C 109.5
H32B C32D H32C 109.5
O4D C4D N4D 123.5(10)
O4D C4D H4D 118.2
N4D C4D H4D 118.2
C4D N4D C41D 121.0(8)
C4D N4D C42D 120.7(9)
C41D N4D C42D 118.3(13)
O4' C4' N4' 125.7(11)
O4' C4' H4' 117.2
N4' C4' H4' 117.2
C4' N4' C42' 122.2(8)
C4' N4' C41' 122.1(9)
C42' N4' C41' 115.7(13)
N4' C41' H41D 109.5
N4' C41' H41E 109.5
H41D C41' H41E 109.5
N4' C41' H41F 109.5
H41D C41' H41F 109.5
H41E C41' H41F 109.5
N4' C42' H42D 109.5
N4' C42' H42E 109.5
H42D C42' H42E 109.5
N4' C42' H42F 109.5
H42D C42' H42F 109.5
H42E C42' H42F 109.5

loop_
_geom_bond_atom_site_label_1
_geom_bond_atom_site_label_2
_geom_bond_distance
Y1 O21 2.280(4)
Y1 O2 2.307(4)
Y1 O1D 2.345(4)
Y1 O1 2.355(4)
Y1 O20 2.358(4)
Y1 O58 2.371(4)
Y1 O39 2.371(4)
Y1 O40 2.435(5)
Y1 Pd2 3.4056(10)
Y1 Pd1 3.5530(10)
Pd1 O20 2.048(4)
Pd1 O1 2.070(4)
Pd1 P1 2.2274(19)
Pd1 P2 2.2306(18)
Pd1 Cl1 3.469(2)
Pd2 O39 2.074(4)
Pd2 O58 2.101(4)
Pd2 P4 2.2260(19)
Pd2 P3 2.2320(18)
C1 O1 1.351(7)
C1 C6 1.394(9)
C1 C2 1.428(9)
C2 O2 1.341(8)
C2 C3 1.382(9)
C3 C4 1.409(10)
C3 H3 0.9500
C4 C5 1.376(10)
C4 H4 0.9500
C5 C6 1.404(9)
C5 H5 0.9500
C6 C7 1.506(9)
C7 P1 1.834(6)
C7 H7A 0.9900
C7 H7B 0.9900
P1 C8 1.815(7)
P1 C14 1.823(7)
C8 C9 1.400(9)
C8 C13 1.411(9)
C9 C10 1.393(9)
C9 H9 0.9500
C10 C11 1.381(10)
C10 H10 0.9500
C11 C12 1.383(10)
C11 H11 0.9500
C12 C13 1.389(10)
C12 H12 0.9500
C13 H13 0.9500
C14 C19 1.374(9)
C14 C15 1.392(9)
C15 C16 1.378(10)
C15 H15 0.9500
C16 C17 1.386(11)
C16 H16 0.9500
C17 C18 1.396(11)
C17 H17 0.9500
C18 C19 1.387(10)
C18 H18 0.9500
C19 H19 0.9500
C20 O20 1.362(7)
C20 C25 1.396(9)
C20 C21 1.417(9)
C21 O21 1.343(7)
C21 C22 1.389(9)
C22 C23 1.394(9)
C22 H22 0.9500
C23 C24 1.377(9)
C23 H23 0.9500
C24 C25 1.416(9)
C24 H24 0.9500
C25 C26 1.502(9)
C26 P2 1.837(6)
C26 H26A 0.9900
C26 H26B 0.9900
P2 C27 1.803(7)
P2 C33 1.829(7)
C27 C32 1.391(9)
C27 C28 1.399(9)
C28 C29 1.379(9)
C28 H28 0.9500
C29 C30 1.388(10)
C29 H29 0.9500
C30 C31 1.373(10)
C30 H30 0.9500
C31 C32 1.387(10)
C31 H31 0.9500
C32 H32 0.9500
C33 C38 1.390(9)
C33 C34 1.395(9)
C34 C35 1.392(10)
C34 H34 0.9500
C35 C36 1.390(10)
C35 H35 0.9500
C36 C37 1.390(10)
C36 H36 0.9500
C37 C38 1.398(9)
C37 H37 0.9500
C38 H38 0.9500
C39 O39 1.357(7)
C39 C40 1.397(9)
C39 C44 1.403(9)
C40 O40 1.381(8)
C40 C41 1.387(9)
O40 H40 0.84(2)
C41 C42 1.377(9)
C41 H41 0.9500
C42 C43 1.391(9)
C42 H42 0.9500
C43 C44 1.386(9)
C43 H43 0.9500
C44 C45 1.525(8)
C45 P3 1.828(7)
C45 H45A 0.9900
C45 H45B 0.9900
P3 C46 1.805(7)
P3 C52 1.809(7)
C46 C51 1.403(9)
C46 C47 1.413(9)
C47 C48 1.395(9)
C47 H47 0.9500
C48 C49 1.389(10)
C48 H48 0.9500
C49 C50 1.372(10)
C49 H49 0.9500
C50 C51 1.397(9)
C50 H50 0.9500
C51 H51 0.9500
C52 C57 1.400(9)
C52 C53 1.412(9)
C53 C54 1.385(9)
C53 H53 0.9500
C54 C55 1.390(10)
C54 H54 0.9500
C55 C56 1.389(10)
C55 H55 0.9500
C56 C57 1.378(9)
C56 H56 0.9500
C57 H57 0.9500
C58 O58 1.362(8)
C58 C63 1.400(9)
C58 C59 1.420(9)
C59 O59 1.365(8)
C59 C60 1.381(9)
O59 H59 0.84(2)
C60 C61 1.408(9)
C60 H60 0.9500
C61 C62 1.375(10)
C61 H61 0.9500
C62 C63 1.411(9)
C62 H62 0.9500
C63 C64 1.499(9)
C64 P4 1.836(7)
C64 H64A 0.9900
C64 H64B 0.9900
P4 C65 1.811(7)
P4 C71 1.822(7)
C65 C70 1.376(10)
C65 C66 1.401(10)
C66 C67 1.378(11)
C66 H66 0.9500
C67 C68 1.399(12)
C67 H67 0.9500
C68 C69 1.395(12)
C68 H68 0.9500
C69 C70 1.383(10)
C69 H69 0.9500
C70 H70 0.9500
C71 C72 1.392(9)
C71 C76 1.405(10)
C72 C73 1.384(10)
C72 H72 0.9500
C73 C74 1.370(11)
C73 H73 0.9500
C74 C75 1.395(11)
C74 H74 0.9500
C75 C76 1.371(10)
C75 H75 0.9500
C76 H76 0.9500
O1D C1D 1.240(6)
C1D N1D 1.326(7)
C1D H1D 0.9500
N1D C12D 1.456(6)
N1D C11D 1.459(6)
C11D H11A 0.9800
C11D H11B 0.9800
C11D H11C 0.9800
C12D H12A 0.9800
C12D H12B 0.9800
C12D H12C 0.9800
O2D C2D 1.240(7)
C2D N2D 1.326(7)
C2D H2D 0.9500
N2D C22D 1.451(6)
N2D C21D 1.458(6)
C21D H21A 0.9800
C21D H21B 0.9800
C21D H21C 0.9800
C22D H22A 0.9800
C22D H22B 0.9800
C22D H22C 0.9800
O3D C3D 1.242(7)
C3D N3D 1.339(7)
C3D H3D 0.9500
N3D C32D 1.447(6)
N3D C31D 1.454(6)
C31D H31A 0.9800
C31D H31B 0.9800
C31D H31C 0.9800
C32D H32A 0.9800
C32D H32B 0.9800
C32D H32C 0.9800
O4D C4D 1.255(9)
C4D N4D 1.336(9)
C4D H4D 0.9500
N4D C41D 1.453(8)
N4D C42D 1.457(8)
C41D H41A 0.9800
C41D H41B 0.9800
C41D H41C 0.9800
C42D H42A 0.9800
C42D H42B 0.9800
C42D H42C 0.9800
O4' C4' 1.243(9)
C4' N4' 1.327(9)
C4' H4' 0.9500
N4' C42' 1.446(8)
N4' C41' 1.448(8)
C41' H41D 0.9800
C41' H41E 0.9800
C41' H41F 0.9800
C42' H42D 0.9800
C42' H42E 0.9800
C42' H42F 0.9800

loop_
_geom_hbond_atom_site_label_D
_geom_hbond_atom_site_label_H
_geom_hbond_atom_site_label_A
_geom_hbond_distance_DH
_geom_hbond_distance_HA
_geom_hbond_distance_DA
_geom_hbond_angle_DHA
_geom_hbond_site_symmetry_A
O40 H40 Cl1 0.84(2) 2.18(3) 3.004(5) 167(7) .
O59 H59 O21 0.84(2) 1.73(2) 2.561(6) 169(7) .
C9 H9 Cl1 0.95 2.82 3.759(7) 171.4 .
C29 H29 Cl1 0.95 2.92 3.662(7) 136.2 3_667
C48 H48 Cl1 0.95 2.99 3.898(7) 160.5 3_666
C22D H22A Cl1 0.98 2.87 3.829(10) 167.5 3_667
C10 H10 O2D 0.95 2.55 3.421(9) 152.4 3_667
C34 H34 O2D 0.95 2.43 3.291(9) 150.4 .
C64 H64B O2D 0.99 2.41 3.387(9) 167.3 4_675
C31 H31 O3D 0.95 2.32 3.152(10) 146.3 .
C32D H32B O4D 0.98 2.33 3.219(19) 149.9 .

loop_
_geom_torsion_atom_site_label_1
_geom_torsion_atom_site_label_2
_geom_torsion_atom_site_label_3
_geom_torsion_atom_site_label_4
_geom_torsion
O21 Y1 Pd1 O20 15.7(2)
O2 Y1 Pd1 O20 -177.5(2)
O1D Y1 Pd1 O20 101.0(2)
O1 Y1 Pd1 O20 -158.4(3)
O58 Y1 Pd1 O20 93.4(3)
O39 Y1 Pd1 O20 -79.8(2)
O40 Y1 Pd1 O20 -78.5(2)
Pd2 Y1 Pd1 O20 -148.8(2)
O21 Y1 Pd1 O1 174.2(2)
O2 Y1 Pd1 O1 -19.1(2)
O1D Y1 Pd1 O1 -100.6(2)
O20 Y1 Pd1 O1 158.4(3)
O58 Y1 Pd1 O1 -108.1(3)
O39 Y1 Pd1 O1 78.6(2)
O40 Y1 Pd1 O1 79.9(2)
Pd2 Y1 Pd1 O1 9.7(2)
O21 Y1 Pd1 P1 -172.80(13)
O2 Y1 Pd1 P1 -6.06(13)
O1D Y1 Pd1 P1 -87.56(13)
O1 Y1 Pd1 P1 13.03(19)
O20 Y1 Pd1 P1 171.47(19)
O58 Y1 Pd1 P1 -95.1(2)
O39 Y1 Pd1 P1 91.64(18)
O40 Y1 Pd1 P1 92.94(14)
Pd2 Y1 Pd1 P1 22.68(12)
O21 Y1 Pd1 P2 -4.94(13)
O2 Y1 Pd1 P2 161.80(13)
O1D Y1 Pd1 P2 80.29(13)
O1 Y1 Pd1 P2 -179.1(2)
O20 Y1 Pd1 P2 -20.67(19)
O58 Y1 Pd1 P2 72.8(2)
O39 Y1 Pd1 P2 -100.50(18)
O40 Y1 Pd1 P2 -99.20(13)
Pd2 Y1 Pd1 P2 -169.46(10)
O21 Y1 Pd1 Cl1 95.50(11)
O2 Y1 Pd1 Cl1 -97.77(12)
O1D Y1 Pd1 Cl1 -179.27(12)
O1 Y1 Pd1 Cl1 -78.68(19)
O20 Y1 Pd1 Cl1 79.76(19)
O58 Y1 Pd1 Cl1 173.2(2)
O39 Y1 Pd1 Cl1 -0.07(17)
O40 Y1 Pd1 Cl1 1.23(12)
Pd2 Y1 Pd1 Cl1 -69.02(10)
O21 Y1 Pd2 O39 -78.1(2)
O2 Y1 Pd2 O39 117.6(2)
O1D Y1 Pd2 O39 -167.7(2)
O1 Y1 Pd2 O39 93.9(2)
O20 Y1 Pd2 O39 -44.8(3)
O58 Y1 Pd2 O39 -138.0(2)
O40 Y1 Pd2 O39 19.2(2)
Pd1 Y1 Pd2 O39 86.6(2)
O21 Y1 Pd2 O58 59.9(2)
O2 Y1 Pd2 O58 -104.4(2)
O1D Y1 Pd2 O58 -29.6(2)
O1 Y1 Pd2 O58 -128.1(2)
O20 Y1 Pd2 O58 93.3(3)
O39 Y1 Pd2 O58 138.0(2)
O40 Y1 Pd2 O58 157.2(2)
Pd1 Y1 Pd2 O58 -135.34(19)
O21 Y1 Pd2 P4 112.97(12)
O2 Y1 Pd2 P4 -51.31(13)
O1D Y1 Pd2 P4 23.42(13)
O1 Y1 Pd2 P4 -75.03(16)
O20 Y1 Pd2 P4 146.3(3)
O58 Y1 Pd2 P4 53.07(18)
O39 Y1 Pd2 P4 -168.89(18)
O40 Y1 Pd2 P4 -149.73(13)
Pd1 Y1 Pd2 P4 -82.27(11)
O21 Y1 Pd2 P3 -107.96(13)
O2 Y1 Pd2 P3 87.76(13)
O1D Y1 Pd2 P3 162.49(13)
O1 Y1 Pd2 P3 64.03(16)
O20 Y1 Pd2 P3 -74.6(3)
O58 Y1 Pd2 P3 -167.87(18)
O39 Y1 Pd2 P3 -29.82(18)
O40 Y1 Pd2 P3 -10.66(13)
Pd1 Y1 Pd2 P3 56.80(12)
C6 C1 O1 Pd1 29.1(9)
C2 C1 O1 Pd1 -154.7(4)
C6 C1 O1 Y1 -172.1(5)
C2 C1 O1 Y1 4.2(7)
O20 Pd1 O1 C1 174.4(5)
P1 Pd1 O1 C1 -9.5(5)
P2 Pd1 O1 C1 163.5(5)
Cl1 Pd1 O1 C1 -102.2(5)
Y1 Pd1 O1 C1 160.6(6)
O20 Pd1 O1 Y1 13.82(17)
P1 Pd1 O1 Y1 -170.09(15)
P2 Pd1 O1 Y1 2.9(6)
Cl1 Pd1 O1 Y1 97.17(15)
O21 Y1 O1 C1 -171.9(4)
O2 Y1 O1 C1 -4.0(4)
O1D Y1 O1 C1 -91.8(4)
O20 Y1 O1 C1 -176.7(4)
O58 Y1 O1 C1 -35.6(5)
O39 Y1 O1 C1 65.8(4)
O40 Y1 O1 C1 106.0(4)
Pd2 Y1 O1 C1 19.2(5)
Pd1 Y1 O1 C1 -163.9(5)
O21 Y1 O1 Pd1 -8.0(3)
O2 Y1 O1 Pd1 159.9(2)
O1D Y1 O1 Pd1 72.17(19)
O20 Y1 O1 Pd1 -12.79(16)
O58 Y1 O1 Pd1 128.3(2)
O39 Y1 O1 Pd1 -130.28(17)
O40 Y1 O1 Pd1 -90.1(2)
Pd2 Y1 O1 Pd1 -176.83(7)
O1 C1 C2 O2 -1.0(9)
C6 C1 C2 O2 175.3(6)
O1 C1 C2 C3 179.0(6)
C6 C1 C2 C3 -4.7(10)
C3 C2 O2 Y1 177.3(5)
C1 C2 O2 Y1 -2.7(7)
O21 Y1 O2 C2 162.8(4)
O1D Y1 O2 C2 87.0(4)
O1 Y1 O2 C2 3.5(4)
O20 Y1 O2 C2 12.9(5)
O58 Y1 O2 C2 165.3(4)
O39 Y1 O2 C2 -125.6(4)
O40 Y1 O2 C2 -62.5(4)
Pd2 Y1 O2 C2 -157.8(4)
Pd1 Y1 O2 C2 14.8(4)
O2 C2 C3 C4 -177.8(7)
C1 C2 C3 C4 2.2(11)
C2 C3 C4 C5 0.9(12)
C3 C4 C5 C6 -1.7(12)
O1 C1 C6 C5 -180.0(6)
C2 C1 C6 C5 4.0(10)
O1 C1 C6 C7 5.2(10)
C2 C1 C6 C7 -170.9(6)
C4 C5 C6 C1 -0.8(11)
C4 C5 C6 C7 174.0(7)
C1 C6 C7 P1 -56.9(8)
C5 C6 C7 P1 128.3(6)
C6 C7 P1 C8 -169.0(5)
C6 C7 P1 C14 -58.7(6)
C6 C7 P1 Pd1 65.5(5)
O20 Pd1 P1 C8 -123.7(7)
O1 Pd1 P1 C8 -142.4(3)
P2 Pd1 P1 C8 39.3(3)
Cl1 Pd1 P1 C8 -61.5(3)
Y1 Pd1 P1 C8 -150.7(3)
O20 Pd1 P1 C14 105.4(7)
O1 Pd1 P1 C14 86.7(3)
P2 Pd1 P1 C14 -91.5(2)
Cl1 Pd1 P1 C14 167.6(2)
Y1 Pd1 P1 C14 78.5(2)
O20 Pd1 P1 C7 -11.1(7)
O1 Pd1 P1 C7 -29.8(3)
P2 Pd1 P1 C7 152.0(2)
Cl1 Pd1 P1 C7 51.1(2)
Y1 Pd1 P1 C7 -38.0(2)
C14 P1 C8 C9 -173.8(5)
C7 P1 C8 C9 -62.8(6)
Pd1 P1 C8 C9 50.3(6)
C14 P1 C8 C13 0.9(6)
C7 P1 C8 C13 112.0(6)
Pd1 P1 C8 C13 -135.0(5)
C13 C8 C9 C10 -2.9(10)
P1 C8 C9 C10 172.0(5)
C8 C9 C10 C11 1.0(10)
C9 C10 C11 C12 0.3(11)
C10 C11 C12 C13 0.3(12)
C11 C12 C13 C8 -2.3(11)
C9 C8 C13 C12 3.5(10)
P1 C8 C13 C12 -171.2(6)
C8 P1 C14 C19 -108.9(6)
C7 P1 C14 C19 143.2(6)
Pd1 P1 C14 C19 28.5(6)
C8 P1 C14 C15 68.3(6)
C7 P1 C14 C15 -39.6(6)
Pd1 P1 C14 C15 -154.2(5)
C19 C14 C15 C16 0.8(10)
P1 C14 C15 C16 -176.6(6)
C14 C15 C16 C17 0.2(12)
C15 C16 C17 C18 -1.5(12)
C16 C17 C18 C19 1.8(12)
C15 C14 C19 C18 -0.5(10)
P1 C14 C19 C18 176.8(6)
C17 C18 C19 C14 -0.8(11)
C25 C20 O20 Pd1 -20.3(9)
C21 C20 O20 Pd1 159.7(4)
C25 C20 O20 Y1 172.2(5)
C21 C20 O20 Y1 -7.8(7)
O1 Pd1 O20 C20 177.7(5)
P1 Pd1 O20 C20 158.4(5)
P2 Pd1 O20 C20 -5.0(5)
Cl1 Pd1 O20 C20 95.2(5)
Y1 Pd1 O20 C20 -168.5(6)
O1 Pd1 O20 Y1 -13.85(17)
P1 Pd1 O20 Y1 -33.1(7)
P2 Pd1 O20 Y1 163.46(15)
Cl1 Pd1 O20 Y1 -96.34(15)
O21 Y1 O20 C20 7.2(4)
O2 Y1 O20 C20 173.9(4)
O1D Y1 O20 C20 98.6(4)
O1 Y1 O20 C20 -176.5(4)
O58 Y1 O20 C20 37.1(5)
O39 Y1 O20 C20 -60.2(4)
O40 Y1 O20 C20 -98.1(4)
Pd2 Y1 O20 C20 -29.0(6)
Pd1 Y1 O20 C20 170.5(5)
O21 Y1 O20 Pd1 -163.3(2)
O2 Y1 O20 Pd1 3.4(3)
O1D Y1 O20 Pd1 -71.94(19)
O1 Y1 O20 Pd1 12.98(16)
O58 Y1 O20 Pd1 -133.43(19)
O39 Y1 O20 Pd1 129.27(17)
O40 Y1 O20 Pd1 91.4(2)
Pd2 Y1 O20 Pd1 160.47(13)
O20 C20 C21 O21 2.5(8)
C25 C20 C21 O21 -177.5(6)
O20 C20 C21 C22 -178.6(5)
C25 C20 C21 C22 1.4(9)
C22 C21 O21 Y1 -174.6(5)
C20 C21 O21 Y1 4.3(7)
O2 Y1 O21 C21 -163.3(4)
O1D Y1 O21 C21 -88.3(4)
O1 Y1 O21 C21 -10.7(5)
O20 Y1 O21 C21 -5.9(4)
O58 Y1 O21 C21 -165.9(4)
O39 Y1 O21 C21 125.0(4)
O40 Y1 O21 C21 61.3(4)
Pd2 Y1 O21 C21 161.1(4)
Pd1 Y1 O21 C21 -15.2(4)
O21 C21 C22 C23 178.4(6)
C20 C21 C22 C23 -0.4(10)
C21 C22 C23 C24 0.3(11)
C22 C23 C24 C25 -1.0(11)
O20 C20 C25 C24 177.9(6)
C21 C20 C25 C24 -2.1(9)
O20 C20 C25 C26 -2.7(10)
C21 C20 C25 C26 177.3(6)
C23 C24 C25 C20 1.9(10)
C23 C24 C25 C26 -177.5(6)
C20 C25 C26 P2 51.0(8)
C24 C25 C26 P2 -129.7(6)
C25 C26 P2 C27 156.5(5)
C25 C26 P2 C33 47.1(5)
C25 C26 P2 Pd1 -69.1(5)
O20 Pd1 P2 C27 163.5(3)
O1 Pd1 P2 C27 174.1(6)
P1 Pd1 P2 C27 -13.0(3)
Cl1 Pd1 P2 C27 82.3(3)
Y1 Pd1 P2 C27 176.4(3)
O20 Pd1 P2 C33 -68.5(3)
O1 Pd1 P2 C33 -57.8(6)
P1 Pd1 P2 C33 115.0(2)
Cl1 Pd1 P2 C33 -149.7(2)
Y1 Pd1 P2 C33 -55.5(2)
O20 Pd1 P2 C26 41.0(2)
O1 Pd1 P2 C26 51.6(6)
P1 Pd1 P2 C26 -135.5(2)
Cl1 Pd1 P2 C26 -40.2(2)
Y1 Pd1 P2 C26 53.9(2)
C33 P2 C27 C32 -57.5(6)
C26 P2 C27 C32 -165.4(5)
Pd1 P2 C27 C32 73.3(6)
C33 P2 C27 C28 118.5(6)
C26 P2 C27 C28 10.7(6)
Pd1 P2 C27 C28 -110.7(5)
C32 C27 C28 C29 1.8(10)
P2 C27 C28 C29 -174.3(5)
C27 C28 C29 C30 0.0(11)
C28 C29 C30 C31 -2.4(11)
C29 C30 C31 C32 2.9(11)
C30 C31 C32 C27 -1.1(11)
C28 C27 C32 C31 -1.2(10)
P2 C27 C32 C31 175.0(6)
C27 P2 C33 C38 147.5(5)
C26 P2 C33 C38 -101.6(6)
Pd1 P2 C33 C38 8.9(6)
C27 P2 C33 C34 -38.5(6)
C26 P2 C33 C34 72.4(6)
Pd1 P2 C33 C34 -177.1(5)
C38 C33 C34 C35 -0.4(10)
P2 C33 C34 C35 -174.5(6)
C33 C34 C35 C36 -0.4(11)
C34 C35 C36 C37 0.8(12)
C35 C36 C37 C38 -0.2(11)
C34 C33 C38 C37 1.0(10)
P2 C33 C38 C37 174.9(5)
C36 C37 C38 C33 -0.7(10)
C40 C39 O39 Pd2 153.2(4)
C44 C39 O39 Pd2 -30.8(9)
C40 C39 O39 Y1 4.0(7)
C44 C39 O39 Y1 -180.0(5)
O58 Pd2 O39 C39 177.9(5)
P4 Pd2 O39 C39 -119.5(5)
P3 Pd2 O39 C39 3.3(5)
Y1 Pd2 O39 C39 -154.2(6)
O58 Pd2 O39 Y1 -27.84(16)
P4 Pd2 O39 Y1 34.7(5)
P3 Pd2 O39 Y1 157.50(13)
O21 Y1 O39 C39 -101.3(4)
O2 Y1 O39 C39 102.6(4)
O1D Y1 O39 C39 178.2(4)
O1 Y1 O39 C39 41.2(5)
O20 Y1 O39 C39 -42.0(5)
O58 Y1 O39 C39 -176.9(5)
O40 Y1 O39 C39 -1.8(4)
Pd2 Y1 O39 C39 157.2(5)
Pd1 Y1 O39 C39 -0.4(5)
O21 Y1 O39 Pd2 101.50(18)
O2 Y1 O39 Pd2 -54.55(17)
O1D Y1 O39 Pd2 21.0(4)
O1 Y1 O39 Pd2 -116.01(17)
O20 Y1 O39 Pd2 160.84(15)
O58 Y1 O39 Pd2 25.91(15)
O40 Y1 O39 Pd2 -159.0(2)
Pd1 Y1 O39 Pd2 -157.58(6)
O39 C39 C40 O40 -4.2(8)
C44 C39 C40 O40 179.6(6)
O39 C39 C40 C41 173.6(6)
C44 C39 C40 C41 -2.6(10)
C41 C40 O40 Y1 -174.9(5)
C39 C40 O40 Y1 2.9(7)
O21 Y1 O40 C40 81.2(5)
O2 Y1 O40 C40 -81.0(5)
O1D Y1 O40 C40 179.3(4)
O1 Y1 O40 C40 -144.6(5)
O20 Y1 O40 C40 145.6(5)
O58 Y1 O40 C40 5.5(5)
O39 Y1 O40 C40 -0.7(4)
Pd2 Y1 O40 C40 -13.3(5)
Pd1 Y1 O40 C40 -179.8(5)
O40 C40 C41 C42 178.6(6)
C39 C40 C41 C42 1.1(10)
C40 C41 C42 C43 1.1(10)
C41 C42 C43 C44 -1.8(10)
C42 C43 C44 C39 0.2(10)
C42 C43 C44 C45 -178.1(6)
O39 C39 C44 C43 -174.0(6)
C40 C39 C44 C43 1.9(9)
O39 C39 C44 C45 4.4(9)
C40 C39 C44 C45 -179.7(6)
C43 C44 C45 P3 -133.0(5)
C39 C44 C45 P3 48.7(7)
C44 C45 P3 C46 166.8(5)
C44 C45 P3 C52 52.2(5)
C44 C45 P3 Pd2 -67.0(5)
O39 Pd2 P3 C46 153.0(3)
O58 Pd2 P3 C46 125.0(7)
P4 Pd2 P3 C46 -41.0(3)
Y1 Pd2 P3 C46 173.0(3)
O39 Pd2 P3 C52 -77.8(3)
O58 Pd2 P3 C52 -105.9(7)
P4 Pd2 P3 C52 88.1(2)
Y1 Pd2 P3 C52 -57.9(2)
O39 Pd2 P3 C45 37.0(2)
O58 Pd2 P3 C45 8.9(7)
P4 Pd2 P3 C45 -157.0(2)
Y1 Pd2 P3 C45 57.0(2)
C52 P3 C46 C51 -39.1(6)
C45 P3 C46 C51 -152.5(6)
Pd2 P3 C46 C51 92.0(6)
C52 P3 C46 C47 146.6(5)
C45 P3 C46 C47 33.3(6)
Pd2 P3 C46 C47 -82.2(6)
C51 C46 C47 C48 -1.6(10)
P3 C46 C47 C48 172.9(5)
C46 C47 C48 C49 0.0(10)
C47 C48 C49 C50 1.9(11)
C48 C49 C50 C51 -2.0(11)
C49 C50 C51 C46 0.4(11)
C47 C46 C51 C50 1.4(10)
P3 C46 C51 C50 -172.9(5)
C46 P3 C52 C57 -29.6(6)
C45 P3 C52 C57 82.6(6)
Pd2 P3 C52 C57 -164.4(5)
C46 P3 C52 C53 153.6(5)
C45 P3 C52 C53 -94.3(6)
Pd2 P3 C52 C53 18.8(6)
C57 C52 C53 C54 1.5(10)
P3 C52 C53 C54 178.4(5)
C52 C53 C54 C55 2.1(10)
C53 C54 C55 C56 -4.0(11)
C54 C55 C56 C57 2.3(12)
C55 C56 C57 C52 1.3(11)
C53 C52 C57 C56 -3.2(10)
P3 C52 C57 C56 -180.0(5)
C63 C58 O58 Pd2 -52.7(8)
C59 C58 O58 Pd2 126.0(5)
C63 C58 O58 Y1 109.4(7)
C59 C58 O58 Y1 -71.8(8)
O39 Pd2 O58 C58 -164.5(5)
P4 Pd2 O58 C58 30.2(5)
P3 Pd2 O58 C58 -135.9(6)
Y1 Pd2 O58 C58 167.7(5)
O39 Pd2 O58 Y1 27.78(16)
P4 Pd2 O58 Y1 -137.53(13)
P3 Pd2 O58 Y1 56.4(7)
O21 Y1 O58 C58 78.6(6)
O2 Y1 O58 C58 -100.3(6)
O1D Y1 O58 C58 -13.1(6)
O1 Y1 O58 C58 -70.5(6)
O20 Y1 O58 C58 49.9(6)
O39 Y1 O58 C58 169.6(6)
O40 Y1 O58 C58 163.6(5)
Pd2 Y1 O58 C58 -164.9(7)
Pd1 Y1 O58 C58 -5.7(7)
O21 Y1 O58 Pd2 -116.57(18)
O2 Y1 O58 Pd2 64.52(17)
O1D Y1 O58 Pd2 151.73(19)
O1 Y1 O58 Pd2 94.3(3)
O20 Y1 O58 Pd2 -145.20(17)
O39 Y1 O58 Pd2 -25.50(15)
O40 Y1 O58 Pd2 -31.5(3)
Pd1 Y1 O58 Pd2 159.14(9)
O58 C58 C59 O59 1.6(10)
C63 C58 C59 O59 -179.6(6)
O58 C58 C59 C60 -177.9(6)
C63 C58 C59 C60 0.9(10)
O59 C59 C60 C61 -178.6(6)
C58 C59 C60 C61 0.9(10)
C59 C60 C61 C62 -1.9(10)
C60 C61 C62 C63 1.0(11)
O58 C58 C63 C62 177.0(6)
C59 C58 C63 C62 -1.8(10)
O58 C58 C63 C64 0.9(10)
C59 C58 C63 C64 -177.9(6)
C61 C62 C63 C58 0.8(10)
C61 C62 C63 C64 176.8(6)
C58 C63 C64 P4 65.7(7)
C62 C63 C64 P4 -110.4(7)
C63 C64 P4 C65 56.1(6)
C63 C64 P4 C71 169.9(5)
C63 C64 P4 Pd2 -69.7(5)
O39 Pd2 P4 C65 -155.3(5)
O58 Pd2 P4 C65 -94.3(3)
P3 Pd2 P4 C65 83.0(3)
Y1 Pd2 P4 C65 -127.7(3)
O39 Pd2 P4 C71 75.4(5)
O58 Pd2 P4 C71 136.3(3)
P3 Pd2 P4 C71 -46.4(2)
Y1 Pd2 P4 C71 102.9(2)
O39 Pd2 P4 C64 -37.1(5)
O58 Pd2 P4 C64 23.9(3)
P3 Pd2 P4 C64 -158.9(2)
Y1 Pd2 P4 C64 -9.5(2)
C71 P4 C65 C70 117.5(6)
C64 P4 C65 C70 -130.5(6)
Pd2 P4 C65 C70 -15.4(7)
C71 P4 C65 C66 -62.2(7)
C64 P4 C65 C66 49.7(7)
Pd2 P4 C65 C66 164.8(5)
C70 C65 C66 C67 -1.8(12)
P4 C65 C66 C67 178.0(6)
C65 C66 C67 C68 -1.0(14)
C66 C67 C68 C69 2.3(15)
C67 C68 C69 C70 -0.8(15)
C66 C65 C70 C69 3.3(12)
P4 C65 C70 C69 -176.5(6)
C68 C69 C70 C65 -2.0(14)
C65 P4 C71 C72 -3.4(7)
C64 P4 C71 C72 -117.6(6)
Pd2 P4 C71 C72 131.4(5)
C65 P4 C71 C76 179.0(5)
C64 P4 C71 C76 64.8(6)
Pd2 P4 C71 C76 -46.2(6)
C76 C71 C72 C73 1.7(10)
P4 C71 C72 C73 -175.9(5)
C71 C72 C73 C74 -0.2(11)
C72 C73 C74 C75 -1.0(12)
C73 C74 C75 C76 0.5(12)
C74 C75 C76 C71 1.0(11)
C72 C71 C76 C75 -2.1(10)
P4 C71 C76 C75 175.6(6)
O21 Y1 O1D C1D 170.4(6)
O2 Y1 O1D C1D -34.0(6)
O1 Y1 O1D C1D 35.5(6)
O20 Y1 O1D C1D 102.2(6)
O58 Y1 O1D C1D -114.6(6)
O39 Y1 O1D C1D -110.0(6)
O40 Y1 O1D C1D 70.1(7)
Pd2 Y1 O1D C1D -96.6(6)
Pd1 Y1 O1D C1D 69.1(6)
Y1 O1D C1D N1D 161.8(5)
O1D C1D N1D C12D 177.8(8)
O1D C1D N1D C11D -1.8(12)
O2D C2D N2D C22D -176.9(9)
O2D C2D N2D C21D -0.8(13)
O3D C3D N3D C32D -3.4(14)
O3D C3D N3D C31D -169.0(9)
O4D C4D N4D C41D 0.0(3)
O4D C4D N4D C42D 180.0(3)
O4' C4' N4' C42' -0.1(4)
O4' C4' N4' C41' 179.8(4)
